data_7049662
loop_
_publ_author_name
'Miles-Hobbs, Alexandra M.'
'Hunt, Eliza'
'Pringle, Paul. G.'
'Sparkes, Hazel A.'

_publ_section_title
;
 Ring size effects in cyclic fluorophosphites: ligands that span the
 bonding space between phosphites and PF3
;
_journal_name_full 'Dalton Transactions'
_journal_paper_doi 10.1039/C9DT00893D
_journal_year 2019
_chemical_formula_moiety 'C16 H8 F2 Mo O8 P2'
_chemical_formula_sum 'C16 H8 F2 Mo O8 P2'
_chemical_formula_weight 524.10
_space_group_crystal_system orthorhombic
_space_group_IT_number 62
_space_group_name_Hall '-P 2ac 2n'
_space_group_name_H-M_alt 'P n m a'
_symmetry_space_group_name_Hall '-P 2ac 2n'
_symmetry_space_group_name_H-M 'P n m a'
_atom_sites_solution_hydrogens geom
_atom_sites_solution_primary dual
_audit_creation_date 2017-10-04
_audit_creation_method
;
Olex2 1.2
(compiled 2017.08.10 svn.r3458 for OlexSys, GUI svn.r5381)
;
_audit_update_record
;
2019-02-19 deposited with the CCDC.    2019-04-02 downloaded from the CCDC.
;
_cell_angle_alpha 90
_cell_angle_beta 90
_cell_angle_gamma 90
_cell_formula_units_Z 4
_cell_length_a 13.9152(3)
_cell_length_b 20.6660(4)
_cell_length_c 6.43140(10)
_cell_measurement_reflns_used 7555
_cell_measurement_temperature 100(2)
_cell_measurement_theta_max 27.99
_cell_measurement_theta_min 2.93
_cell_volume 1849.49(6)
_computing_cell_refinement 'SAINT v8.37A (Bruker, 2015)'
_computing_data_collection 'Bruker Apex suite'
_computing_data_reduction 'SAINT v8.37A (Bruker, 2015)'
_computing_molecular_graphics 'Olex2 (Dolomanov et al., 2009)'
_computing_publication_material 'Olex2 (Dolomanov et al., 2009)'
_computing_structure_refinement 'ShelXL (Sheldrick, 2015)'
_computing_structure_solution 'ShelXT (Sheldrick, 2015)'
_diffrn_ambient_temperature 100(2)
_diffrn_detector 'Bruker area detector'
_diffrn_detector_type 'CCD area detector'
_diffrn_measured_fraction_theta_full 1.000
_diffrn_measured_fraction_theta_max 0.999
_diffrn_measurement_device 'Bruker Apex II kappa CCD area detector'
_diffrn_measurement_device_type 'Bruker APEX-II CCD'
_diffrn_measurement_method '\f and \w scans'
_diffrn_radiation_monochromator graphite
_diffrn_radiation_type MoK\a
_diffrn_radiation_wavelength 0.71073
_diffrn_reflns_av_R_equivalents 0.0247
_diffrn_reflns_av_unetI/netI 0.0151
_diffrn_reflns_Laue_measured_fraction_full 1.000
_diffrn_reflns_Laue_measured_fraction_max 0.999
_diffrn_reflns_limit_h_max 18
_diffrn_reflns_limit_h_min -18
_diffrn_reflns_limit_k_max 27
_diffrn_reflns_limit_k_min -26
_diffrn_reflns_limit_l_max 8
_diffrn_reflns_limit_l_min -8
_diffrn_reflns_number 15356
_diffrn_reflns_point_group_measured_fraction_full 1.000
_diffrn_reflns_point_group_measured_fraction_max 0.999
_diffrn_reflns_theta_full 25.242
_diffrn_reflns_theta_max 27.994
_diffrn_reflns_theta_min 1.971
_diffrn_source 'fine-focus sealed tube'
_diffrn_standards_number 0
_exptl_absorpt_coefficient_mu 0.946
_exptl_absorpt_correction_T_max 0.7456
_exptl_absorpt_correction_T_min 0.5744
_exptl_absorpt_correction_type multi-scan
_exptl_absorpt_process_details
'SADABS-2014/5 (Bruker,2014/5) was used for absorption correction. wR2(int) was 0.0635 before and 0.0371 after correction. The Ratio of minimum to maximum transmission is 0.7704. The \l/2 correction factor is Not present.'
_exptl_crystal_colour colourless
_exptl_crystal_colour_primary colourless
_exptl_crystal_density_diffrn 1.882
_exptl_crystal_description plate
_exptl_crystal_F_000 1032
_exptl_crystal_size_max 0.344
_exptl_crystal_size_mid 0.325
_exptl_crystal_size_min 0.199
_refine_diff_density_max 0.564
_refine_diff_density_min -0.393
_refine_diff_density_rms 0.061
_refine_ls_extinction_method none
_refine_ls_goodness_of_fit_ref 1.109
_refine_ls_hydrogen_treatment constr
_refine_ls_matrix_type full
_refine_ls_number_parameters 139
_refine_ls_number_reflns 2297
_refine_ls_number_restraints 0
_refine_ls_restrained_S_all 1.109
_refine_ls_R_factor_all 0.0232
_refine_ls_R_factor_gt 0.0205
_refine_ls_shift/su_max 0.001
_refine_ls_shift/su_mean 0.000
_refine_ls_structure_factor_coef Fsqd
_refine_ls_weighting_details 'w=1/[\s^2^(Fo^2^)+(0.0173P)^2^+1.6404P] where P=(Fo^2^+2Fc^2^)/3'
_refine_ls_weighting_scheme calc
_refine_ls_wR_factor_gt 0.0466
_refine_ls_wR_factor_ref 0.0478
_reflns_Friedel_coverage 0.000
_reflns_number_gt 2144
_reflns_number_total 2297
_reflns_threshold_expression 'I > 2\s(I)'
_cod_data_source_file c9dt00893d2.cif
_cod_data_source_block 3a
_cod_database_code 7049662
_shelx_shelxl_version_number 2017/1
_shelx_space_group_comment
;
The symmetry employed for this shelxl refinement is uniquely defined
by the following loop, which should always be used as a source of
symmetry information in preference to the above space-group names.
They are only intended as comments.
;
_shelx_estimated_absorpt_t_max 0.834
_shelx_estimated_absorpt_t_min 0.737
_olex2_refinement_description
;
1. Fixed Uiso
 At 1.2 times of:
  All C(H) groups
2.a Aromatic/amide H refined with riding coordinates:
 C2(H2), C3(H3), C4(H4), C5(H5)
;
_olex2_submission_special_instructions 'No special instructions were received'

loop_
_space_group_symop_operation_xyz
'x, y, z'
'-x+1/2, -y, z+1/2'
'-x, y+1/2, -z'
'x+1/2, -y+1/2, -z+1/2'
'-x, -y, -z'
'x-1/2, y, -z-1/2'
'x, -y-1/2, z'
'-x-1/2, y-1/2, z-1/2'

loop_
_atom_site_label
_atom_site_type_symbol
_atom_site_fract_x
_atom_site_fract_y
_atom_site_fract_z
_atom_site_U_iso_or_equiv
_atom_site_adp_type
_atom_site_occupancy
_atom_site_site_symmetry_order
_atom_site_calc_flag
_atom_site_refinement_flags_posn
_atom_site_refinement_flags_adp
_atom_site_refinement_flags_occupancy
Mo1 Mo 0.45318(2) 0.750000 0.63987(3) 0.01245(6) Uani 1 2 d S T P
P1 P 0.36901(3) 0.66535(2) 0.81229(6) 0.01417(9) Uani 1 1 d . . .
F1 F 0.25940(7) 0.67570(5) 0.86230(16) 0.0224(2) Uani 1 1 d . . .
O1 O 0.40583(8) 0.63751(5) 1.03501(17) 0.0169(2) Uani 1 1 d . . .
O2 O 0.36158(8) 0.59493(5) 0.69940(17) 0.0172(2) Uani 1 1 d . . .
O3 O 0.60853(14) 0.750000 1.0034(3) 0.0327(5) Uani 1 2 d S T P
O4 O 0.57495(10) 0.64557(6) 0.3932(2) 0.0258(3) Uani 1 1 d . . .
O5 O 0.29665(13) 0.750000 0.2775(3) 0.0270(4) Uani 1 2 d S T P
C1 C 0.38914(11) 0.57074(8) 1.0429(3) 0.0155(3) Uani 1 1 d . . .
C2 C 0.39957(12) 0.53167(8) 1.2137(3) 0.0202(3) Uani 1 1 d . . .
H2 H 0.418401 0.548342 1.345198 0.024 Uiso 1 1 calc R . .
C3 C 0.38088(13) 0.46584(8) 1.1832(3) 0.0224(4) Uani 1 1 d . . .
H3 H 0.387061 0.436946 1.297307 0.027 Uiso 1 1 calc R . .
C4 C 0.35372(12) 0.44171(8) 0.9920(3) 0.0212(4) Uani 1 1 d . . .
H4 H 0.341496 0.396711 0.977540 0.025 Uiso 1 1 calc R . .
C5 C 0.34385(12) 0.48207(8) 0.8194(3) 0.0188(3) Uani 1 1 d . . .
H5 H 0.325049 0.465868 0.687316 0.023 Uiso 1 1 calc R . .
C6 C 0.36286(11) 0.54664(8) 0.8512(2) 0.0156(3) Uani 1 1 d . . .
C7 C 0.55386(18) 0.750000 0.8729(4) 0.0196(5) Uani 1 2 d S T P
C8 C 0.53034(12) 0.68230(8) 0.4826(2) 0.0167(3) Uani 1 1 d . . .
C9 C 0.35173(17) 0.750000 0.4077(4) 0.0183(5) Uani 1 2 d S T P

loop_
_atom_site_aniso_label
_atom_site_aniso_U_11
_atom_site_aniso_U_22
_atom_site_aniso_U_33
_atom_site_aniso_U_23
_atom_site_aniso_U_13
_atom_site_aniso_U_12
Mo1 0.01439(10) 0.01020(9) 0.01275(9) 0.000 0.00024(7) 0.000
P1 0.0156(2) 0.01269(19) 0.01417(18) -0.00030(14) 0.00036(15) -0.00139(15)
F1 0.0159(5) 0.0216(5) 0.0296(5) 0.0010(4) 0.0034(4) -0.0001(4)
O1 0.0226(6) 0.0136(5) 0.0144(5) 0.0005(4) -0.0007(5) -0.0034(5)
O2 0.0240(6) 0.0135(5) 0.0141(5) -0.0005(4) -0.0004(4) -0.0028(5)
O3 0.0292(10) 0.0393(12) 0.0298(10) 0.000 -0.0119(9) 0.000
O4 0.0306(7) 0.0214(6) 0.0254(6) -0.0046(5) 0.0009(5) 0.0075(5)
O5 0.0236(9) 0.0371(11) 0.0205(9) 0.000 -0.0039(8) 0.000
C1 0.0143(7) 0.0134(7) 0.0189(7) 0.0000(6) 0.0025(6) -0.0012(6)
C2 0.0193(8) 0.0223(9) 0.0189(8) 0.0025(7) 0.0015(6) -0.0004(7)
C3 0.0219(8) 0.0190(8) 0.0262(9) 0.0081(7) 0.0059(7) 0.0019(7)
C4 0.0179(8) 0.0131(8) 0.0326(9) 0.0005(7) 0.0088(7) 0.0005(6)
C5 0.0179(8) 0.0161(8) 0.0225(8) -0.0032(6) 0.0034(6) -0.0011(6)
C6 0.0149(7) 0.0147(7) 0.0171(7) 0.0019(6) 0.0030(6) -0.0008(6)
C7 0.0216(12) 0.0162(11) 0.0211(11) 0.000 0.0014(10) 0.000
C8 0.0184(8) 0.0147(7) 0.0168(7) 0.0021(6) -0.0018(6) -0.0025(6)
C9 0.0213(12) 0.0157(11) 0.0179(11) 0.000 0.0045(9) 0.000

loop_
_atom_type_symbol
_atom_type_description
_atom_type_scat_dispersion_real
_atom_type_scat_dispersion_imag
_atom_type_scat_source
C C 0.0033 0.0016 'International Tables Vol C Tables 4.2.6.8 and 6.1.1.4'
H H 0.0000 0.0000 'International Tables Vol C Tables 4.2.6.8 and 6.1.1.4'
F F 0.0171 0.0103 'International Tables Vol C Tables 4.2.6.8 and 6.1.1.4'
Mo Mo -1.6832 0.6857 'International Tables Vol C Tables 4.2.6.8 and 6.1.1.4'
O O 0.0106 0.0060 'International Tables Vol C Tables 4.2.6.8 and 6.1.1.4'
P P 0.1023 0.0942 'International Tables Vol C Tables 4.2.6.8 and 6.1.1.4'

loop_
_geom_angle_atom_site_label_1
_geom_angle_atom_site_label_2
_geom_angle_atom_site_label_3
_geom_angle
_geom_angle_site_symmetry_1
_geom_angle_site_symmetry_3
P1 Mo1 P1 94.65(2) 7_575 .
C7 Mo1 P1 89.75(5) . 7_575
C7 Mo1 P1 89.75(5) . .
C7 Mo1 C9 179.67(9) . .
C8 Mo1 P1 176.16(5) 7_575 .
C8 Mo1 P1 89.19(5) 7_575 7_575
C8 Mo1 P1 89.19(5) . .
C8 Mo1 P1 176.16(5) . 7_575
C8 Mo1 C7 90.15(7) . .
C8 Mo1 C7 90.15(7) 7_575 .
C8 Mo1 C8 86.97(9) 7_575 .
C8 Mo1 C9 90.08(6) . .
C8 Mo1 C9 90.08(6) 7_575 .
C9 Mo1 P1 90.02(4) . 7_575
C9 Mo1 P1 90.02(5) . .
F1 P1 Mo1 118.20(4) . .
F1 P1 O1 99.99(6) . .
F1 P1 O2 98.68(6) . .
O1 P1 Mo1 121.03(5) . .
O1 P1 O2 95.53(6) . .
O2 P1 Mo1 118.69(4) . .
C1 O1 P1 109.16(10) . .
C6 O2 P1 109.03(10) . .
C2 C1 O1 126.28(15) . .
C2 C1 C6 122.12(15) . .
C6 C1 O1 111.57(13) . .
C1 C2 H2 121.9 . .
C1 C2 C3 116.14(16) . .
C3 C2 H2 121.9 . .
C2 C3 H3 119.1 . .
C4 C3 C2 121.83(16) . .
C4 C3 H3 119.1 . .
C3 C4 H4 119.3 . .
C3 C4 C5 121.33(16) . .
C5 C4 H4 119.3 . .
C4 C5 H5 121.9 . .
C6 C5 C4 116.29(16) . .
C6 C5 H5 121.9 . .
C1 C6 O2 111.73(13) . .
C5 C6 O2 125.96(15) . .
C5 C6 C1 122.28(15) . .
O3 C7 Mo1 179.1(2) . .
O4 C8 Mo1 178.38(15) . .
O5 C9 Mo1 179.1(2) . .

loop_
_geom_bond_atom_site_label_1
_geom_bond_atom_site_label_2
_geom_bond_distance
_geom_bond_site_symmetry_2
Mo1 P1 2.3793(4) 7_575
Mo1 P1 2.3794(4) .
Mo1 C7 2.052(2) .
Mo1 C8 2.0330(17) 7_575
Mo1 C8 2.0330(17) .
Mo1 C9 2.055(2) .
P1 F1 1.5735(10) .
P1 O1 1.6265(12) .
P1 O2 1.6297(12) .
O1 C1 1.4001(19) .
O2 C6 1.3961(19) .
O3 C7 1.133(3) .
O4 C8 1.137(2) .
O5 C9 1.135(3) .
C1 C2 1.371(2) .
C1 C6 1.379(2) .
C2 H2 0.9500 .
C2 C3 1.399(2) .
C3 H3 0.9500 .
C3 C4 1.380(3) .
C4 H4 0.9500 .
C4 C5 1.395(2) .
C5 H5 0.9500 .
C5 C6 1.375(2) .
